data_7059256
loop_
_publ_author_name
'Biswas, Nirmalendu'
'Bera, Sachinath'
'Sepay, Nayim'
'Pal, Amrita'
'Halder, Tanmoy'
'Ray, Sudipta'
'Acharyya, Swarnali'
'Biswas, Anup Kumar'
'Drew, Michael G. B.'
'Ghosh, Tapas'

_publ_section_title
;
 Simultaneous formation of non-oxidovanadium(iv) and oxidovanadium(v)
 complexes incorporating phenol-based hydrazone ligands in aerobic
 conditions
;
_journal_issue 9
_journal_name_full 'New Journal of Chemistry'
_journal_page_first 3700
_journal_page_last 3716
_journal_paper_doi 10.1039/C9NJ06114B
_journal_volume 44
_journal_year 2020
_chemical_formula_sum 'C16 H17 N3 O2'
_chemical_formula_weight 283.32
_space_group_crystal_system monoclinic
_space_group_IT_number 14
_space_group_name_Hall '-P 2ybc'
_space_group_name_H-M_alt 'P 1 21/c 1'
_atom_sites_solution_hydrogens mixed
_audit_creation_method SHELXL-2016/6
_audit_update_record
;
2018-06-25 deposited with the CCDC.	2020-01-31 downloaded from the CCDC.
;
_cell_angle_alpha 90
_cell_angle_beta 91.638(12)
_cell_angle_gamma 90
_cell_formula_units_Z 4
_cell_length_a 8.4314(10)
_cell_length_b 7.1284(10)
_cell_length_c 23.591(3)
_cell_measurement_reflns_used 6240
_cell_measurement_temperature 150(2)
_cell_measurement_theta_max 25.00
_cell_measurement_theta_min 3.46
_cell_volume 1417.3(3)
_computing_cell_refinement 'Crysalis, Oxford Diffraction'
_computing_data_collection 'Crysalis, Oxford Diffraction'
_computing_data_reduction 'Crysalis, Oxford Diffraction'
_computing_molecular_graphics PLATON(Spek,2004)
_computing_publication_material 'SHELXL, PLATON, WINGX (Ferrugia, 2012)'
_computing_structure_refinement 'SHELXL (Sheldrick, 2008)'
_computing_structure_solution 'SHELXS (Sheldrick, 2008)'
_diffrn_ambient_temperature 150(2)
_diffrn_measured_fraction_theta_full 0.996
_diffrn_measured_fraction_theta_max 0.996
_diffrn_measurement_device_type 'Oxford Diffaction X-Calibor System'
_diffrn_measurement_method '321 frames, counting time 10 s.'
_diffrn_radiation_monochromator graphite
_diffrn_radiation_source 'fine-focus sealed tube'
_diffrn_radiation_type MoK\a
_diffrn_radiation_wavelength 0.71073
_diffrn_reflns_av_R_equivalents 0.0407
_diffrn_reflns_av_unetI/netI 0.0509
_diffrn_reflns_Laue_measured_fraction_full 0.996
_diffrn_reflns_Laue_measured_fraction_max 0.996
_diffrn_reflns_limit_h_max 10
_diffrn_reflns_limit_h_min -5
_diffrn_reflns_limit_k_max 7
_diffrn_reflns_limit_k_min -8
_diffrn_reflns_limit_l_max 28
_diffrn_reflns_limit_l_min -26
_diffrn_reflns_number 6240
_diffrn_reflns_point_group_measured_fraction_full 0.996
_diffrn_reflns_point_group_measured_fraction_max 0.996
_diffrn_reflns_theta_full 24.996
_diffrn_reflns_theta_max 24.996
_diffrn_reflns_theta_min 3.456
_diffrn_standards_decay_% n/a
_diffrn_standards_interval_count n/a
_diffrn_standards_interval_time n/a
_exptl_absorpt_coefficient_mu 0.090
_exptl_absorpt_process_details none
_exptl_crystal_colour yellow
_exptl_crystal_density_diffrn 1.328
_exptl_crystal_description needle
_exptl_crystal_F_000 600
_exptl_crystal_size_max 0.24
_exptl_crystal_size_mid 0.06
_exptl_crystal_size_min 0.06
_refine_diff_density_max 0.265
_refine_diff_density_min -0.261
_refine_diff_density_rms 0.060
_refine_ls_extinction_method none
_refine_ls_goodness_of_fit_ref 1.251
_refine_ls_hydrogen_treatment mixed
_refine_ls_matrix_type full
_refine_ls_number_parameters 206
_refine_ls_number_reflns 2482
_refine_ls_number_restraints 4
_refine_ls_restrained_S_all 1.251
_refine_ls_R_factor_all 0.1167
_refine_ls_R_factor_gt 0.1044
_refine_ls_shift/su_max 0.000
_refine_ls_shift/su_mean 0.000
_refine_ls_structure_factor_coef Fsqd
_refine_ls_weighting_details 'w=1/[\s^2^(Fo^2^)+(0.0584P)^2^+3.3759P] where P=(Fo^2^+2Fc^2^)/3'
_refine_ls_weighting_scheme calc
_refine_ls_wR_factor_gt 0.2240
_refine_ls_wR_factor_ref 0.2305
_reflns_Friedel_coverage 0.000
_reflns_number_gt 2201
_reflns_number_total 2482
_reflns_threshold_expression 'I > 2\s(I)'
_cod_data_source_file c9nj06114b2.cif
_cod_data_source_block H2L2
_cod_depositor_comments
;Adding full bibliography for 7059256--7059262.cif.

 Adding full bibliography for 7059256--7059262.cif.
;
_cod_original_sg_symbol_H-M 'P 21/c'
_cod_database_code 7059256
_shelx_shelxl_version_number 2016/6
_shelx_space_group_comment
;
The symmetry employed for this shelxl refinement is uniquely defined
by the following loop, which should always be used as a source of
symmetry information in preference to the above space-group names.
They are only intended as comments.
;

loop_
_space_group_symop_operation_xyz
'x, y, z'
'-x, y+1/2, -z+1/2'
'-x, -y, -z'
'x, -y-1/2, z-1/2'

loop_
_atom_site_label
_atom_site_type_symbol
_atom_site_fract_x
_atom_site_fract_y
_atom_site_fract_z
_atom_site_U_iso_or_equiv
_atom_site_adp_type
_atom_site_occupancy
_atom_site_site_symmetry_order
_atom_site_calc_flag
_atom_site_refinement_flags_posn
_atom_site_refinement_flags_adp
C1 C 0.0861(4) 0.6036(6) 0.07969(17) 0.0244(9) Uani 1 1 d . .
C2 C 0.0852(5) 0.4293(6) 0.10861(18) 0.0295(10) Uani 1 1 d . .
C3 C 0.0014(5) 0.4127(7) 0.1582(2) 0.0387(12) Uani 1 1 d . .
H3 H 0.000248 0.297586 0.176738 0.046 Uiso 1 1 calc R U
C4 C -0.0796(5) 0.5600(7) 0.1806(2) 0.0381(11) Uani 1 1 d . .
H4 H -0.134889 0.543919 0.213827 0.046 Uiso 1 1 calc R U
C5 C -0.0795(5) 0.7368(7) 0.15347(19) 0.0327(11) Uani 1 1 d . .
C6 C 0.0030(5) 0.7526(6) 0.10364(18) 0.0287(10) Uani 1 1 d . .
H6 H 0.003135 0.867918 0.085222 0.034 Uiso 1 1 calc R U
C7 C 0.1703(5) 0.6262(6) 0.02642(17) 0.0236(9) Uani 1 1 d . .
C8 C 0.4056(5) 0.3199(6) -0.05400(17) 0.0249(9) Uani 1 1 d . .
C9 C 0.4865(4) 0.3173(6) -0.10843(16) 0.0227(9) Uani 1 1 d . .
C10 C 0.5593(5) 0.1504(6) -0.12803(17) 0.0268(10) Uani 1 1 d . .
C11 C 0.6363(5) 0.1536(7) -0.17944(19) 0.0339(11) Uani 1 1 d . .
H11 H 0.683402 0.044348 -0.192402 0.041 Uiso 1 1 calc R U
C12 C 0.6444(5) 0.3138(7) -0.21148(19) 0.0378(11) Uani 1 1 d . .
H12 H 0.696005 0.312233 -0.245802 0.045 Uiso 1 1 calc R U
C13 C 0.5754(5) 0.4780(7) -0.19248(19) 0.0380(11) Uani 1 1 d . .
H13 H 0.580807 0.587143 -0.213957 0.046 Uiso 1 1 calc R U
C14 C 0.5000(5) 0.4789(6) -0.14250(19) 0.0316(10) Uani 1 1 d . .
H14 H 0.455440 0.590426 -0.130157 0.038 Uiso 1 1 calc R U
C15 C 0.1710(6) 0.8107(6) -0.00454(19) 0.0348(11) Uani 1 1 d . .
H15A H 0.263098 0.817796 -0.027430 0.052 Uiso 1 1 calc R U
H15B H 0.173039 0.911576 0.022422 0.052 Uiso 1 1 calc R U
H15C H 0.077121 0.820412 -0.028387 0.052 Uiso 1 1 calc R U
C16 C -0.1658(6) 0.9016(7) 0.1782(2) 0.0418(12) Uani 1 1 d . .
H16A H -0.101110 0.957410 0.207793 0.063 Uiso 1 1 calc R U
H16B H -0.263954 0.859664 0.193517 0.063 Uiso 1 1 calc R U
H16C H -0.187384 0.992746 0.149016 0.063 Uiso 1 1 calc R U
N1 N 0.2416(4) 0.4787(5) 0.00848(14) 0.0251(8) Uani 1 1 d . .
N2 N 0.3227(4) 0.4799(5) -0.04115(15) 0.0263(8) Uani 1 1 d D .
H2 H 0.322(8) 0.562(7) -0.067(2) 0.08(2) Uiso 1 1 d D .
N3 N 0.5505(5) -0.0183(5) -0.09917(16) 0.0357(10) Uani 1 1 d D .
O1 O 0.1621(4) 0.2740(4) 0.09012(14) 0.0347(8) Uani 1 1 d D .
O2 O 0.4110(4) 0.1893(4) -0.01965(14) 0.0411(9) Uani 1 1 d . .
H3B H 0.617(5) -0.105(6) -0.108(2) 0.049 Uiso 1 1 d D U
H3A H 0.521(6) -0.025(8) -0.0642(11) 0.049 Uiso 1 1 d D U
H1 H 0.196(6) 0.309(8) 0.0575(13) 0.059(18) Uiso 1 1 d D .

loop_
_atom_site_aniso_label
_atom_site_aniso_U_11
_atom_site_aniso_U_22
_atom_site_aniso_U_33
_atom_site_aniso_U_23
_atom_site_aniso_U_13
_atom_site_aniso_U_12
C1 0.018(2) 0.026(2) 0.029(2) -0.0035(18) -0.0014(17) 0.0006(16)
C2 0.025(2) 0.028(2) 0.036(2) -0.0016(19) 0.0023(19) 0.0052(18)
C3 0.035(3) 0.035(3) 0.046(3) 0.006(2) 0.008(2) 0.004(2)
C4 0.031(2) 0.047(3) 0.036(2) -0.005(2) 0.009(2) 0.001(2)
C5 0.024(2) 0.039(3) 0.035(2) -0.014(2) 0.0001(18) 0.0013(19)
C6 0.028(2) 0.026(2) 0.032(2) -0.0046(18) -0.0005(18) 0.0034(18)
C7 0.023(2) 0.020(2) 0.029(2) -0.0062(17) -0.0009(17) 0.0011(16)
C8 0.026(2) 0.018(2) 0.031(2) -0.0058(17) 0.0003(17) -0.0009(17)
C9 0.020(2) 0.022(2) 0.026(2) -0.0008(17) 0.0011(16) -0.0020(16)
C10 0.031(2) 0.022(2) 0.028(2) -0.0014(17) 0.0003(18) 0.0029(17)
C11 0.032(2) 0.033(3) 0.037(2) -0.006(2) 0.009(2) -0.0002(19)
C12 0.037(3) 0.047(3) 0.030(2) 0.001(2) 0.012(2) -0.007(2)
C13 0.041(3) 0.039(3) 0.035(2) 0.009(2) 0.012(2) -0.008(2)
C14 0.035(2) 0.020(2) 0.040(2) 0.0010(19) 0.002(2) -0.0004(18)
C15 0.045(3) 0.021(2) 0.039(3) 0.0023(19) 0.008(2) 0.003(2)
C16 0.040(3) 0.048(3) 0.038(3) -0.016(2) 0.006(2) 0.006(2)
N1 0.0286(19) 0.0193(18) 0.0274(18) -0.0045(14) 0.0012(15) 0.0050(14)
N2 0.0332(19) 0.0199(19) 0.0260(18) 0.0026(15) 0.0049(16) 0.0058(15)
N3 0.051(3) 0.023(2) 0.034(2) -0.0007(17) 0.0130(19) 0.0141(18)
O1 0.0433(19) 0.0184(16) 0.0430(19) 0.0047(14) 0.0121(15) 0.0097(13)
O2 0.063(2) 0.0204(17) 0.0415(18) 0.0092(14) 0.0222(16) 0.0154(15)

loop_
_atom_type_symbol
_atom_type_description
_atom_type_scat_dispersion_real
_atom_type_scat_dispersion_imag
_atom_type_scat_source
C C 0.0033 0.0016 'International Tables Vol C Tables 4.2.6.8 and 6.1.1.4'
H H 0.0000 0.0000 'International Tables Vol C Tables 4.2.6.8 and 6.1.1.4'
N N 0.0061 0.0033 'International Tables Vol C Tables 4.2.6.8 and 6.1.1.4'
O O 0.0106 0.0060 'International Tables Vol C Tables 4.2.6.8 and 6.1.1.4'

loop_
_geom_angle_atom_site_label_1
_geom_angle_atom_site_label_2
_geom_angle_atom_site_label_3
_geom_angle
C6 C1 C2 117.4(4)
C6 C1 C7 121.4(4)
C2 C1 C7 121.1(4)
O1 C2 C3 117.4(4)
O1 C2 C1 123.3(4)
C3 C2 C1 119.3(4)
C4 C3 C2 122.2(5)
C4 C3 H3 118.9
C2 C3 H3 118.9
C3 C4 C5 120.2(4)
C3 C4 H4 119.9
C5 C4 H4 119.9
C6 C5 C4 117.6(4)
C6 C5 C16 121.6(4)
C4 C5 C16 120.8(4)
C5 C6 C1 123.3(4)
C5 C6 H6 118.3
C1 C6 H6 118.3
N1 C7 C1 115.6(4)
N1 C7 C15 123.1(4)
C1 C7 C15 121.3(4)
O2 C8 N2 119.3(4)
O2 C8 C9 123.6(4)
N2 C8 C9 117.0(4)
C14 C9 C10 117.1(4)
C14 C9 C8 122.3(4)
C10 C9 C8 120.7(4)
N3 C10 C11 118.4(4)
N3 C10 C9 122.5(4)
C11 C10 C9 119.1(4)
C12 C11 C10 121.7(4)
C12 C11 H11 119.1
C10 C11 H11 119.1
C11 C12 C13 119.7(4)
C11 C12 H12 120.1
C13 C12 H12 120.1
C14 C13 C12 119.7(4)
C14 C13 H13 120.1
C12 C13 H13 120.1
C13 C14 C9 122.7(4)
C13 C14 H14 118.7
C9 C14 H14 118.7
C7 C15 H15A 109.5
C7 C15 H15B 109.5
H15A C15 H15B 109.5
C7 C15 H15C 109.5
H15A C15 H15C 109.5
H15B C15 H15C 109.5
C5 C16 H16A 109.5
C5 C16 H16B 109.5
H16A C16 H16B 109.5
C5 C16 H16C 109.5
H16A C16 H16C 109.5
H16B C16 H16C 109.5
C7 N1 N2 121.6(3)
N1 N2 C8 116.8(3)
N1 N2 H2 129(5)
C8 N2 H2 114(5)
C10 N3 H3B 118(4)
C10 N3 H3A 122(4)
H3B N3 H3A 113(5)
C2 O1 H1 103(4)

loop_
_geom_bond_atom_site_label_1
_geom_bond_atom_site_label_2
_geom_bond_distance
C1 C6 1.400(6)
C1 C2 1.418(6)
C1 C7 1.470(6)
C2 O1 1.361(5)
C2 C3 1.389(6)
C3 C4 1.368(7)
C3 H3 0.9300
C4 C5 1.413(7)
C4 H4 0.9300
C5 C6 1.388(6)
C5 C16 1.509(6)
C6 H6 0.9300
C7 N1 1.289(5)
C7 C15 1.504(6)
C8 O2 1.235(5)
C8 N2 1.376(5)
C8 C9 1.471(6)
C9 C14 1.411(6)
C9 C10 1.422(6)
C10 N3 1.385(6)
C10 C11 1.392(6)
C11 C12 1.372(7)
C11 H11 0.9300
C12 C13 1.388(7)
C12 H12 0.9300
C13 C14 1.355(6)
C13 H13 0.9300
C14 H14 0.9300
C15 H15A 0.9600
C15 H15B 0.9600
C15 H15C 0.9600
C16 H16A 0.9600
C16 H16B 0.9600
C16 H16C 0.9600
N1 N2 1.372(5)
N2 H2 0.85(2)
N3 H3B 0.86(2)
N3 H3A 0.87(2)
O1 H1 0.87(2)

loop_
_geom_hbond_atom_site_label_D
_geom_hbond_atom_site_label_H
_geom_hbond_atom_site_label_A
_geom_hbond_distance_DH
_geom_hbond_distance_HA
_geom_hbond_distance_DA
_geom_hbond_angle_DHA
_geom_hbond_site_symmetry_A
C15 H15C O1 0.96 2.54 3.464(6) 160.5 3_565
N3 H3B O1 0.86(2) 2.25(3) 3.035(5) 152(5) 3_655
N3 H3A O2 0.87(2) 2.08(4) 2.687(5) 126(4) .
N3 H3A O2 0.87(2) 2.36(4) 3.065(5) 139(4) 3_655
O1 H1 N1 0.87(2) 1.72(3) 2.522(5) 152(6) .
